data_7013030
loop_
_publ_author_name
'Zhang, Qingzhi'
'Hua, Guoxiong'
'Bhattacharyya, Pravat'
'Slawin, Alexandra M. Z.'
'Derek Woollins, J.'

_publ_section_title
;
 Synthesis and coordination chemistry of aminophosphine derivatives of
 adenineElectronic supplementary information (ESI) available:
 Preparation of all compounds apart from L1 and complex 11; Tables
 S1?S8: NMR spectral data of all the compounds. See
 http://www.rsc.org/suppdata/dt/b3/b303715k
;
_journal_issue 16
_journal_name_full 'Dalton Transactions'
_journal_page_first 3250
_journal_paper_doi 10.1039/b303715k
_journal_year 2003
_chemical_formula_moiety 'C29 H34 Cl2 N6 P Rh.[C4 H4 O]0.25'
_chemical_formula_sum 'C30 H35 Cl2 N6 O0.25 P Rh'
_chemical_formula_weight 688.42
_chemical_name_systematic
;
?
;
_space_group_IT_number 14
_symmetry_cell_setting monoclinic
_symmetry_space_group_name_Hall '-P 2ybc'
_symmetry_space_group_name_H-M 'P 1 21/c 1'
_atom_sites_solution_hydrogens geom
_atom_sites_solution_primary direct
_atom_sites_solution_secondary difmap
_audit_creation_method SHELXL-97
_cell_angle_alpha 90.00
_cell_angle_beta 96.6890(10)
_cell_angle_gamma 90.00
_cell_formula_units_Z 4
_cell_length_a 16.3100(2)
_cell_length_b 9.09890(10)
_cell_length_c 22.2647(2)
_cell_measurement_reflns_used 146
_cell_measurement_temperature 293(2)
_cell_measurement_theta_max 168
_cell_measurement_theta_min 12
_cell_volume 3281.66(6)
_computing_cell_refinement SMART/SAINT
_computing_data_collection SMART
_computing_data_reduction SAINT
_computing_molecular_graphics SHELXTL
_computing_publication_material SHELXTL
_computing_structure_refinement 'SHELXL-97 (Sheldrick, 1997)'
_computing_structure_solution 'SHELXS-97 (Sheldrick, 1990)'
_diffrn_ambient_temperature 293(2)
_diffrn_detector_area_resol_mean 0.9
_diffrn_measured_fraction_theta_full 0.986
_diffrn_measured_fraction_theta_max 0.986
_diffrn_measurement_device_type 'CCD area detector'
_diffrn_measurement_method 'phi and omega scans'
_diffrn_radiation_monochromator graphite
_diffrn_radiation_source 'fine-focus sealed tube'
_diffrn_radiation_type MoK\a
_diffrn_radiation_wavelength 0.71073
_diffrn_reflns_av_R_equivalents 0.0274
_diffrn_reflns_av_sigmaI/netI 0.0319
_diffrn_reflns_limit_h_max 17
_diffrn_reflns_limit_h_min -18
_diffrn_reflns_limit_k_max 10
_diffrn_reflns_limit_k_min -10
_diffrn_reflns_limit_l_max 24
_diffrn_reflns_limit_l_min -19
_diffrn_reflns_number 13837
_diffrn_reflns_theta_full 23.27
_diffrn_reflns_theta_max 23.27
_diffrn_reflns_theta_min 2.11
_exptl_absorpt_coefficient_mu 0.762
_exptl_absorpt_correction_T_max 1.000000
_exptl_absorpt_correction_T_min 0.894268
_exptl_absorpt_correction_type multi-scan
_exptl_crystal_colour red
_exptl_crystal_density_diffrn 1.393
_exptl_crystal_density_method 'not measured'
_exptl_crystal_description prism
_exptl_crystal_F_000 1412
_exptl_crystal_size_max .18
_exptl_crystal_size_mid .1
_exptl_crystal_size_min .06
_refine_diff_density_max 1.528
_refine_diff_density_min -0.242
_refine_diff_density_rms 0.079
_refine_ls_extinction_coef 0.0006(2)
_refine_ls_extinction_expression Fc^*^=kFc[1+0.001xFc^2^\l^3^/sin(2\q)]^-1/4^
_refine_ls_extinction_method SHELXL
_refine_ls_goodness_of_fit_ref 1.026
_refine_ls_hydrogen_treatment mixed
_refine_ls_matrix_type full
_refine_ls_number_parameters 377
_refine_ls_number_reflns 4659
_refine_ls_number_restraints 3
_refine_ls_restrained_S_all 1.025
_refine_ls_R_factor_all 0.0490
_refine_ls_R_factor_gt 0.0369
_refine_ls_shift/su_max 0.002
_refine_ls_shift/su_mean 0.000
_refine_ls_structure_factor_coef Fsqd
_refine_ls_weighting_details 'calc w=1/[\s^2^(Fo^2^)+(0.0748P)^2^+0.0000P] where P=(Fo^2^+2Fc^2^)/3'
_refine_ls_weighting_scheme calc
_refine_ls_wR_factor_gt 0.0995
_refine_ls_wR_factor_ref 0.1062
_reflns_number_gt 3822
_reflns_number_total 4659
_reflns_threshold_expression >2sigma(I)
_cod_data_source_file b303715k.txt
_cod_data_source_block 15
_cod_depositor_comments
;
The following automatic conversions were performed:
'_symmetry_cell_setting' value 'Monoclinic' changed to 'monoclinic'
according to '/home/saulius/struct/CIF-dictionaries/cif_core.dic'
dictionary named 'cif_core.dic' version 2.4.1 from
2010-06-29.

'_exptl_absorpt_correction_type' value 'multiscan' changed to
'multi-scan' according to
'/home/saulius/struct/CIF-dictionaries/cif_core.dic' dictionary named
'cif_core.dic' version 2.4.1 from 2010-06-29.

Automatic conversion script
Id: cif_fix_enum 1527 2010-12-29 10:47:43Z saulius 
;
_cod_original_sg_symbol_H-M P2(1)/c
_cod_database_code 7013030

loop_
_symmetry_equiv_pos_as_xyz
'x, y, z'
'-x, y+1/2, -z+1/2'
'-x, -y, -z'
'x, -y-1/2, z-1/2'

loop_
_atom_site_label
_atom_site_type_symbol
_atom_site_fract_x
_atom_site_fract_y
_atom_site_fract_z
_atom_site_U_iso_or_equiv
_atom_site_adp_type
_atom_site_occupancy
_atom_site_symmetry_multiplicity
_atom_site_calc_flag
_atom_site_refinement_flags
_atom_site_disorder_assembly
_atom_site_disorder_group
Rh1 Rh 0.669569(18) 0.84259(3) 0.829346(13) 0.03238(14) Uani 1 1 d . . .
Cl1 Cl 0.61637(6) 0.59548(12) 0.82964(5) 0.0487(3) Uani 1 1 d . . .
Cl2 Cl 0.71973(7) 0.81927(13) 0.93520(5) 0.0474(3) Uani 1 1 d . . .
N1 N 1.1872(2) 0.7480(4) 0.94970(19) 0.0587(11) Uani 1 1 d . . .
C2 C 1.1702(4) 0.6231(6) 0.9195(3) 0.0684(15) Uani 1 1 d . . .
H2A H 1.2151 0.5799 0.9043 0.082 Uiso 1 1 calc R . .
N3 N 1.0999(3) 0.5503(4) 0.90772(19) 0.0586(11) Uani 1 1 d . . .
C4 C 1.0396(3) 0.6195(5) 0.93239(18) 0.0422(10) Uani 1 1 d . . .
C5 C 1.0469(3) 0.7513(4) 0.96407(17) 0.0386(10) Uani 1 1 d . . .
C6 C 1.1241(3) 0.8166(5) 0.97171(19) 0.0444(11) Uani 1 1 d . . .
N6 N 1.1379(2) 0.9448(4) 1.00178(18) 0.0551(10) Uani 1 1 d D . .
H6A H 1.0905(19) 1.010(4) 1.004(2) 0.062(14) Uiso 1 1 d D . .
H6B H 1.1928(12) 0.989(4) 1.0064(19) 0.051(12) Uiso 1 1 d D . .
N7 N 0.9719(2) 0.7881(4) 0.98436(15) 0.0456(9) Uani 1 1 d . . .
C8 C 0.9223(3) 0.6797(5) 0.96401(19) 0.0450(11) Uani 1 1 d . . .
H8A H 0.8671 0.6756 0.9707 0.054 Uiso 1 1 calc R . .
N9 N 0.9584(2) 0.5755(4) 0.93278(15) 0.0424(8) Uani 1 1 d . . .
C10 C 0.9193(3) 0.4472(5) 0.9023(2) 0.0479(11) Uani 1 1 d . . .
H10A H 0.8785 0.4077 0.9264 0.058 Uiso 1 1 calc R . .
H10B H 0.9606 0.3719 0.8990 0.058 Uiso 1 1 calc R . .
C11 C 0.8780(3) 0.4851(4) 0.83993(18) 0.0388(10) Uani 1 1 d . . .
H11A H 0.9185 0.5275 0.8163 0.047 Uiso 1 1 calc R . .
H11B H 0.8569 0.3960 0.8198 0.047 Uiso 1 1 calc R . .
N12 N 0.8107(2) 0.5885(4) 0.84272(14) 0.0342(7) Uani 1 1 d D . .
H12A H 0.7654(19) 0.546(5) 0.8620(19) 0.064(14) Uiso 1 1 d D . .
P1 P 0.78999(6) 0.73838(10) 0.80105(4) 0.0303(2) Uani 1 1 d . . .
C13 C 0.8857(2) 0.8426(4) 0.81020(18) 0.0367(9) Uani 1 1 d . . .
C14 C 0.9549(3) 0.8001(5) 0.7819(2) 0.0470(11) Uani 1 1 d . . .
H14A H 0.9501 0.7251 0.7533 0.056 Uiso 1 1 calc R . .
C15 C 1.0296(3) 0.8697(6) 0.7966(2) 0.0585(13) Uani 1 1 d . . .
H15A H 1.0751 0.8404 0.7780 0.070 Uiso 1 1 calc R . .
C16 C 1.0380(3) 0.9808(6) 0.8380(2) 0.0623(14) Uani 1 1 d . . .
H16A H 1.0889 1.0262 0.8475 0.075 Uiso 1 1 calc R . .
C17 C 0.9712(3) 1.0260(5) 0.8657(2) 0.0591(13) Uani 1 1 d . . .
H17A H 0.9768 1.1030 0.8933 0.071 Uiso 1 1 calc R . .
C18 C 0.8950(3) 0.9561(5) 0.85236(19) 0.0445(10) Uani 1 1 d . . .
H18A H 0.8502 0.9856 0.8718 0.053 Uiso 1 1 calc R . .
C19 C 0.7781(2) 0.6829(4) 0.72171(17) 0.0325(9) Uani 1 1 d . . .
C20 C 0.8014(3) 0.7705(5) 0.67531(19) 0.0424(10) Uani 1 1 d . . .
H20A H 0.8320 0.8554 0.6846 0.051 Uiso 1 1 calc R . .
C21 C 0.7795(3) 0.7322(5) 0.61530(19) 0.0504(11) Uani 1 1 d . . .
H21A H 0.7944 0.7924 0.5846 0.060 Uiso 1 1 calc R . .
C22 C 0.7361(3) 0.6056(6) 0.6013(2) 0.0561(13) Uani 1 1 d . . .
H22A H 0.7209 0.5803 0.5611 0.067 Uiso 1 1 calc R . .
C23 C 0.7149(3) 0.5155(6) 0.6470(2) 0.0558(12) Uani 1 1 d . . .
H23A H 0.6863 0.4286 0.6374 0.067 Uiso 1 1 calc R . .
C24 C 0.7357(3) 0.5537(5) 0.70652(18) 0.0426(10) Uani 1 1 d . . .
H24A H 0.7213 0.4922 0.7369 0.051 Uiso 1 1 calc R . .
C25 C 0.5435(3) 0.9230(5) 0.7967(2) 0.0465(11) Uani 1 1 d . . .
C26 C 0.5988(3) 0.9343(5) 0.7507(2) 0.0460(11) Uani 1 1 d . . .
C27 C 0.6633(3) 1.0379(5) 0.7724(2) 0.0481(11) Uani 1 1 d . . .
C28 C 0.6496(3) 1.0784(5) 0.8326(2) 0.0493(11) Uani 1 1 d . . .
C29 C 0.5750(3) 1.0079(5) 0.8468(2) 0.0469(11) Uani 1 1 d . . .
C30 C 0.4668(3) 0.8329(6) 0.7907(3) 0.0658(14) Uani 1 1 d . . .
H30A H 0.4206 0.8932 0.7757 0.099 Uiso 1 1 calc R . .
H30B H 0.4581 0.7938 0.8295 0.099 Uiso 1 1 calc R . .
H30C H 0.4722 0.7535 0.7630 0.099 Uiso 1 1 calc R . .
C31 C 0.5843(4) 0.8704(7) 0.6883(2) 0.0714(16) Uani 1 1 d . . .
H31A H 0.5507 0.9364 0.6623 0.107 Uiso 1 1 calc R . .
H31B H 0.5567 0.7776 0.6898 0.107 Uiso 1 1 calc R . .
H31C H 0.6363 0.8564 0.6728 0.107 Uiso 1 1 calc R . .
C32 C 0.7263(3) 1.1012(6) 0.7365(3) 0.0698(16) Uani 1 1 d . . .
H32A H 0.7045 1.1881 0.7160 0.105 Uiso 1 1 calc R . .
H32B H 0.7400 1.0303 0.7073 0.105 Uiso 1 1 calc R . .
H32C H 0.7750 1.1259 0.7630 0.105 Uiso 1 1 calc R . .
C33 C 0.6979(4) 1.1894(5) 0.8715(3) 0.0750(17) Uani 1 1 d . . .
H33A H 0.6753 1.2855 0.8627 0.112 Uiso 1 1 calc R . .
H33B H 0.7545 1.1874 0.8636 0.112 Uiso 1 1 calc R . .
H33C H 0.6949 1.1665 0.9133 0.112 Uiso 1 1 calc R . .
C34 C 0.5379(4) 1.0261(7) 0.9048(2) 0.0739(16) Uani 1 1 d . . .
H34A H 0.4987 1.1052 0.9007 0.111 Uiso 1 1 calc R . .
H34B H 0.5807 1.0479 0.9369 0.111 Uiso 1 1 calc R . .
H34C H 0.5105 0.9368 0.9139 0.111 Uiso 1 1 calc R . .
O41 O 0.587(2) 0.496(4) 1.0091(17) 0.200(13) Uiso 0.25 1 d P . .
C42 C 0.5241(12) 0.406(2) 0.9866(8) 0.119(5) Uiso 0.50 1 d P . .
C43 C 0.4580(11) 0.398(2) 1.0106(8) 0.113(5) Uiso 0.50 1 d P . .

loop_
_atom_site_aniso_label
_atom_site_aniso_U_11
_atom_site_aniso_U_22
_atom_site_aniso_U_33
_atom_site_aniso_U_23
_atom_site_aniso_U_13
_atom_site_aniso_U_12
Rh1 0.0306(2) 0.0314(2) 0.0349(2) -0.00126(13) 0.00287(13) -0.00080(13)
Cl1 0.0393(6) 0.0387(6) 0.0679(8) -0.0014(5) 0.0057(5) -0.0091(5)
Cl2 0.0449(6) 0.0618(7) 0.0348(6) -0.0048(5) 0.0023(5) -0.0027(5)
N1 0.049(2) 0.053(3) 0.076(3) -0.005(2) 0.015(2) 0.003(2)
C2 0.065(4) 0.062(3) 0.082(4) -0.007(3) 0.023(3) 0.011(3)
N3 0.052(3) 0.050(2) 0.075(3) -0.011(2) 0.014(2) 0.009(2)
C4 0.048(3) 0.040(2) 0.037(2) 0.0051(19) -0.0019(19) 0.009(2)
C5 0.043(3) 0.039(2) 0.032(2) 0.0042(18) -0.0004(18) 0.0034(19)
C6 0.046(3) 0.049(3) 0.038(2) 0.006(2) 0.002(2) 0.005(2)
N6 0.045(2) 0.054(3) 0.066(3) -0.020(2) 0.003(2) -0.0060(19)
N7 0.044(2) 0.053(2) 0.039(2) -0.0028(17) 0.0024(16) 0.0049(19)
C8 0.043(3) 0.051(3) 0.040(3) -0.002(2) -0.002(2) 0.002(2)
N9 0.045(2) 0.038(2) 0.041(2) 0.0024(16) -0.0062(16) 0.0042(17)
C10 0.052(3) 0.036(2) 0.052(3) 0.007(2) -0.008(2) 0.001(2)
C11 0.043(2) 0.031(2) 0.041(2) -0.0025(17) -0.0013(18) 0.0044(18)
N12 0.0344(19) 0.0352(18) 0.0328(18) 0.0035(15) 0.0033(14) 0.0003(15)
P1 0.0308(5) 0.0306(5) 0.0291(5) 0.0001(4) 0.0015(4) -0.0015(4)
C13 0.037(2) 0.037(2) 0.036(2) 0.0042(18) 0.0027(18) -0.0055(18)
C14 0.042(3) 0.054(3) 0.045(3) -0.001(2) 0.009(2) -0.006(2)
C15 0.043(3) 0.075(4) 0.059(3) 0.014(3) 0.015(2) -0.013(3)
C16 0.050(3) 0.078(4) 0.056(3) 0.017(3) -0.005(2) -0.029(3)
C17 0.072(4) 0.046(3) 0.055(3) 0.001(2) -0.013(3) -0.023(3)
C18 0.048(3) 0.040(2) 0.044(3) -0.001(2) 0.000(2) -0.005(2)
C19 0.033(2) 0.033(2) 0.030(2) 0.0021(16) 0.0031(16) 0.0045(17)
C20 0.046(2) 0.039(2) 0.042(3) 0.0041(19) 0.0079(19) 0.004(2)
C21 0.059(3) 0.059(3) 0.035(3) 0.006(2) 0.011(2) 0.010(2)
C22 0.058(3) 0.079(4) 0.030(2) -0.009(2) 0.001(2) 0.007(3)
C23 0.055(3) 0.066(3) 0.046(3) -0.018(2) 0.006(2) -0.014(2)
C24 0.046(3) 0.048(3) 0.035(2) -0.0039(19) 0.0089(18) -0.007(2)
C25 0.034(2) 0.048(3) 0.057(3) 0.006(2) 0.001(2) 0.010(2)
C26 0.042(2) 0.048(3) 0.046(3) 0.005(2) -0.0042(19) 0.015(2)
C27 0.048(3) 0.038(2) 0.058(3) 0.013(2) 0.006(2) 0.011(2)
C28 0.053(3) 0.033(2) 0.060(3) -0.004(2) -0.003(2) 0.005(2)
C29 0.041(2) 0.040(2) 0.060(3) -0.007(2) 0.007(2) 0.011(2)
C30 0.037(3) 0.072(4) 0.085(4) 0.002(3) -0.003(3) 0.006(2)
C31 0.072(4) 0.089(4) 0.047(3) -0.009(3) -0.014(3) 0.029(3)
C32 0.066(3) 0.050(3) 0.097(4) 0.030(3) 0.026(3) 0.011(3)
C33 0.078(4) 0.038(3) 0.105(5) -0.015(3) -0.003(3) -0.001(3)
C34 0.076(4) 0.078(4) 0.070(4) -0.006(3) 0.019(3) 0.022(3)

loop_
_atom_type_symbol
_atom_type_description
_atom_type_scat_dispersion_real
_atom_type_scat_dispersion_imag
_atom_type_scat_source
C C 0.0033 0.0016 'International Tables Vol C Tables 4.2.6.8 and 6.1.1.4'
H H 0.0000 0.0000 'International Tables Vol C Tables 4.2.6.8 and 6.1.1.4'
N N 0.0061 0.0033 'International Tables Vol C Tables 4.2.6.8 and 6.1.1.4'
P P 0.1023 0.0942 'International Tables Vol C Tables 4.2.6.8 and 6.1.1.4'
Cl Cl 0.1484 0.1585 'International Tables Vol C Tables 4.2.6.8 and 6.1.1.4'
Rh Rh -1.1178 0.9187 'International Tables Vol C Tables 4.2.6.8 and 6.1.1.4'
O O 0.0106 0.0060 'International Tables Vol C Tables 4.2.6.8 and 6.1.1.4'

loop_
_geom_angle_atom_site_label_1
_geom_angle_atom_site_label_2
_geom_angle_atom_site_label_3
_geom_angle
_geom_angle_site_symmetry_1
_geom_angle_site_symmetry_3
_geom_angle_publ_flag
C26 Rh1 C28 64.87(17) . . ?
C26 Rh1 C27 39.20(17) . . ?
C28 Rh1 C27 38.41(17) . . ?
C26 Rh1 C29 64.01(17) . . ?
C28 Rh1 C29 38.34(17) . . ?
C27 Rh1 C29 64.06(17) . . ?
C26 Rh1 C25 38.57(17) . . ?
C28 Rh1 C25 63.24(17) . . ?
C27 Rh1 C25 64.06(17) . . ?
C29 Rh1 C25 36.82(16) . . ?
C26 Rh1 P1 109.07(12) . . ?
C28 Rh1 P1 122.97(13) . . ?
C27 Rh1 P1 99.12(12) . . ?
C29 Rh1 P1 161.14(12) . . ?
C25 Rh1 P1 145.22(12) . . ?
C26 Rh1 Cl1 101.84(13) . . ?
C28 Rh1 Cl1 149.99(13) . . ?
C27 Rh1 Cl1 140.37(13) . . ?
C29 Rh1 Cl1 111.95(12) . . ?
C25 Rh1 Cl1 89.32(12) . . ?
P1 Rh1 Cl1 86.35(4) . . ?
C26 Rh1 Cl2 156.70(12) . . ?
C28 Rh1 Cl2 95.14(12) . . ?
C27 Rh1 Cl2 128.88(13) . . ?
C29 Rh1 Cl2 92.99(12) . . ?
C25 Rh1 Cl2 122.92(12) . . ?
P1 Rh1 Cl2 91.59(4) . . ?
Cl1 Rh1 Cl2 89.80(4) . . ?
C2 N1 C6 117.2(4) . . ?
N3 C2 N1 130.6(5) . . ?
C2 N3 C4 110.1(4) . . ?
N3 C4 N9 128.0(4) . . ?
N3 C4 C5 126.3(4) . . ?
N9 C4 C5 105.7(4) . . ?
C6 C5 C4 117.1(4) . . ?
C6 C5 N7 132.6(4) . . ?
C4 C5 N7 110.3(4) . . ?
N1 C6 N6 119.5(4) . . ?
N1 C6 C5 118.7(4) . . ?
N6 C6 C5 121.8(4) . . ?
C8 N7 C5 103.6(4) . . ?
N7 C8 N9 114.4(4) . . ?
C8 N9 C4 105.9(4) . . ?
C8 N9 C10 127.5(4) . . ?
C4 N9 C10 126.5(4) . . ?
N9 C10 C11 111.6(3) . . ?
N12 C11 C10 111.5(3) . . ?
C11 N12 P1 127.8(3) . . ?
N12 P1 C13 104.46(18) . . ?
N12 P1 C19 107.76(17) . . ?
C13 P1 C19 104.22(18) . . ?
N12 P1 Rh1 107.78(12) . . ?
C13 P1 Rh1 119.78(14) . . ?
C19 P1 Rh1 112.08(13) . . ?
C18 C13 C14 118.4(4) . . ?
C18 C13 P1 119.2(3) . . ?
C14 C13 P1 121.9(3) . . ?
C15 C14 C13 119.9(4) . . ?
C16 C15 C14 121.2(5) . . ?
C15 C16 C17 120.1(4) . . ?
C16 C17 C18 120.0(5) . . ?
C13 C18 C17 120.3(4) . . ?
C24 C19 C20 118.4(4) . . ?
C24 C19 P1 117.7(3) . . ?
C20 C19 P1 123.5(3) . . ?
C21 C20 C19 120.6(4) . . ?
C22 C21 C20 119.9(4) . . ?
C21 C22 C23 120.0(4) . . ?
C24 C23 C22 120.3(5) . . ?
C23 C24 C19 120.7(4) . . ?
C29 C25 C26 108.8(4) . . ?
C29 C25 C30 127.0(4) . . ?
C26 C25 C30 124.2(4) . . ?
C29 C25 Rh1 71.5(2) . . ?
C26 C25 Rh1 68.0(2) . . ?
C30 C25 Rh1 125.7(3) . . ?
C25 C26 C27 107.3(4) . . ?
C25 C26 C31 125.8(5) . . ?
C27 C26 C31 126.2(4) . . ?
C25 C26 Rh1 73.5(2) . . ?
C27 C26 Rh1 71.4(2) . . ?
C31 C26 Rh1 128.0(3) . . ?
C28 C27 C26 107.1(4) . . ?
C28 C27 C32 126.5(5) . . ?
C26 C27 C32 126.2(5) . . ?
C28 C27 Rh1 70.6(2) . . ?
C26 C27 Rh1 69.4(2) . . ?
C32 C27 Rh1 129.7(3) . . ?
C27 C28 C29 108.5(4) . . ?
C27 C28 C33 126.1(5) . . ?
C29 C28 C33 125.0(5) . . ?
C27 C28 Rh1 71.0(2) . . ?
C29 C28 Rh1 72.6(2) . . ?
C33 C28 Rh1 128.0(3) . . ?
C25 C29 C28 108.1(4) . . ?
C25 C29 C34 126.7(5) . . ?
C28 C29 C34 125.2(4) . . ?
C25 C29 Rh1 71.7(2) . . ?
C28 C29 Rh1 69.0(2) . . ?
C34 C29 Rh1 125.8(3) . . ?
C43 O41 C42 87(3) 3_667 . ?
C43 C42 O41 122(2) . . ?
C43 C42 C43 100.9(15) . 3_667 ?
O41 C42 C43 44.4(17) . 3_667 ?
C43 C42 C42 62.6(13) . 3_667 ?
O41 C42 C42 72(2) . 3_667 ?
C43 C42 C42 38.3(8) 3_667 3_667 ?
C42 C43 O41 107(3) . 3_667 ?
C42 C43 C42 79.1(15) . 3_667 ?
O41 C43 C42 48.7(19) 3_667 3_667 ?

loop_
_geom_bond_atom_site_label_1
_geom_bond_atom_site_label_2
_geom_bond_distance
_geom_bond_site_symmetry_2
_geom_bond_publ_flag
Rh1 C26 2.150(4) . ?
Rh1 C28 2.173(4) . ?
Rh1 C27 2.178(4) . ?
Rh1 C29 2.221(4) . ?
Rh1 C25 2.223(4) . ?
Rh1 P1 2.3328(10) . ?
Rh1 Cl1 2.4102(11) . ?
Rh1 Cl2 2.4124(11) . ?
N1 C2 1.333(7) . ?
N1 C6 1.344(6) . ?
C2 N3 1.324(7) . ?
N3 C4 1.337(6) . ?
C4 N9 1.386(6) . ?
C4 C5 1.389(6) . ?
C5 C6 1.385(6) . ?
C5 N7 1.392(5) . ?
C6 N6 1.351(6) . ?
N7 C8 1.322(6) . ?
C8 N9 1.351(6) . ?
N9 C10 1.459(5) . ?
C10 C11 1.511(6) . ?
C11 N12 1.453(5) . ?
N12 P1 1.662(3) . ?
P1 C13 1.817(4) . ?
P1 C19 1.826(4) . ?
C13 C18 1.392(6) . ?
C13 C14 1.410(6) . ?
C14 C15 1.379(7) . ?
C15 C16 1.364(7) . ?
C16 C17 1.375(7) . ?
C17 C18 1.398(6) . ?
C19 C24 1.386(6) . ?
C19 C20 1.392(6) . ?
C20 C21 1.387(6) . ?
C21 C22 1.368(7) . ?
C22 C23 1.382(7) . ?
C23 C24 1.374(6) . ?
C25 C29 1.403(6) . ?
C25 C26 1.446(6) . ?
C25 C30 1.488(7) . ?
C26 C27 1.452(6) . ?
C26 C31 1.499(7) . ?
C27 C28 1.431(6) . ?
C27 C32 1.490(7) . ?
C28 C29 1.444(7) . ?
C28 C33 1.494(7) . ?
C29 C34 1.497(7) . ?
O41 C43 1.26(4) 3_667 ?
O41 C42 1.36(4) . ?
C42 C43 1.26(2) . ?
C42 C43 1.81(2) 3_667 ?
C42 C42 2.00(4) 3_667 ?
C43 O41 1.26(4) 3_667 ?
C43 C42 1.81(2) 3_667 ?

loop_
_geom_hbond_atom_site_label_D
_geom_hbond_atom_site_label_H
_geom_hbond_atom_site_label_A
_geom_hbond_distance_DH
_geom_hbond_distance_HA
_geom_hbond_distance_DA
_geom_hbond_angle_DHA
_geom_hbond_site_symmetry_A
N6 H6A N7 0.979(5) 2.13(2) 3.056(5) 157(4) 3_777
N6 H6B Cl2 0.978(5) 2.52(3) 3.348(4) 143(3) 3_777
N12 H12A Cl1 0.978(5) 2.49(4) 3.149(3) 124(3) .

loop_
_geom_torsion_atom_site_label_1
_geom_torsion_atom_site_label_2
_geom_torsion_atom_site_label_3
_geom_torsion_atom_site_label_4
_geom_torsion
_geom_torsion_site_symmetry_1
_geom_torsion_site_symmetry_2
_geom_torsion_site_symmetry_3
_geom_torsion_site_symmetry_4
_geom_torsion_publ_flag
C6 N1 C2 N3 -1.2(9) . . . . ?
N1 C2 N3 C4 -1.2(8) . . . . ?
C2 N3 C4 N9 -176.7(4) . . . . ?
C2 N3 C4 C5 2.3(7) . . . . ?
N3 C4 C5 C6 -1.0(6) . . . . ?
N9 C4 C5 C6 178.1(3) . . . . ?
N3 C4 C5 N7 -178.5(4) . . . . ?
N9 C4 C5 N7 0.6(4) . . . . ?
C2 N1 C6 N6 -179.0(5) . . . . ?
C2 N1 C6 C5 2.6(7) . . . . ?
C4 C5 C6 N1 -1.6(6) . . . . ?
N7 C5 C6 N1 175.2(4) . . . . ?
C4 C5 C6 N6 180.0(4) . . . . ?
N7 C5 C6 N6 -3.2(7) . . . . ?
C6 C5 N7 C8 -177.7(4) . . . . ?
C4 C5 N7 C8 -0.6(4) . . . . ?
C5 N7 C8 N9 0.5(5) . . . . ?
N7 C8 N9 C4 -0.1(5) . . . . ?
N7 C8 N9 C10 -176.7(4) . . . . ?
N3 C4 N9 C8 178.8(4) . . . . ?
C5 C4 N9 C8 -0.3(4) . . . . ?
N3 C4 N9 C10 -4.5(7) . . . . ?
C5 C4 N9 C10 176.4(4) . . . . ?
C8 N9 C10 C11 83.4(5) . . . . ?
C4 N9 C10 C11 -92.5(5) . . . . ?
N9 C10 C11 N12 -63.8(5) . . . . ?
C10 C11 N12 P1 134.5(3) . . . . ?
C11 N12 P1 C13 -53.6(4) . . . . ?
C11 N12 P1 C19 56.8(4) . . . . ?
C11 N12 P1 Rh1 178.0(3) . . . . ?
C26 Rh1 P1 N12 -144.02(18) . . . . ?
C28 Rh1 P1 N12 144.12(19) . . . . ?
C27 Rh1 P1 N12 176.78(18) . . . . ?
C29 Rh1 P1 N12 151.0(4) . . . . ?
C25 Rh1 P1 N12 -126.3(2) . . . . ?
Cl1 Rh1 P1 N12 -42.75(13) . . . . ?
Cl2 Rh1 P1 N12 46.95(13) . . . . ?
C26 Rh1 P1 C13 96.9(2) . . . . ?
C28 Rh1 P1 C13 25.1(2) . . . . ?
C27 Rh1 P1 C13 57.7(2) . . . . ?
C29 Rh1 P1 C13 31.9(4) . . . . ?
C25 Rh1 P1 C13 114.7(3) . . . . ?
Cl1 Rh1 P1 C13 -161.81(15) . . . . ?
Cl2 Rh1 P1 C13 -72.11(15) . . . . ?
C26 Rh1 P1 C19 -25.60(19) . . . . ?
C28 Rh1 P1 C19 -97.5(2) . . . . ?
C27 Rh1 P1 C19 -64.80(19) . . . . ?
C29 Rh1 P1 C19 -90.6(4) . . . . ?
C25 Rh1 P1 C19 -7.9(3) . . . . ?
Cl1 Rh1 P1 C19 75.67(14) . . . . ?
Cl2 Rh1 P1 C19 165.37(14) . . . . ?
N12 P1 C13 C18 -97.6(3) . . . . ?
C19 P1 C13 C18 149.4(3) . . . . ?
Rh1 P1 C13 C18 23.1(4) . . . . ?
N12 P1 C13 C14 73.9(4) . . . . ?
C19 P1 C13 C14 -39.1(4) . . . . ?
Rh1 P1 C13 C14 -165.4(3) . . . . ?
C18 C13 C14 C15 0.6(6) . . . . ?
P1 C13 C14 C15 -170.9(4) . . . . ?
C13 C14 C15 C16 -0.6(7) . . . . ?
C14 C15 C16 C17 -0.3(8) . . . . ?
C15 C16 C17 C18 1.2(7) . . . . ?
C14 C13 C18 C17 0.3(6) . . . . ?
P1 C13 C18 C17 172.1(3) . . . . ?
C16 C17 C18 C13 -1.3(7) . . . . ?
N12 P1 C19 C24 40.8(4) . . . . ?
C13 P1 C19 C24 151.4(3) . . . . ?
Rh1 P1 C19 C24 -77.7(3) . . . . ?
N12 P1 C19 C20 -146.2(3) . . . . ?
C13 P1 C19 C20 -35.6(4) . . . . ?
Rh1 P1 C19 C20 95.3(3) . . . . ?
C24 C19 C20 C21 2.8(6) . . . . ?
P1 C19 C20 C21 -170.2(3) . . . . ?
C19 C20 C21 C22 -1.4(7) . . . . ?
C20 C21 C22 C23 -0.6(7) . . . . ?
C21 C22 C23 C24 1.3(7) . . . . ?
C22 C23 C24 C19 0.2(7) . . . . ?
C20 C19 C24 C23 -2.2(6) . . . . ?
P1 C19 C24 C23 171.2(3) . . . . ?
C26 Rh1 C25 C29 -120.1(4) . . . . ?
C28 Rh1 C25 C29 -37.6(3) . . . . ?
C27 Rh1 C25 C29 -80.7(3) . . . . ?
P1 Rh1 C25 C29 -147.6(2) . . . . ?
Cl1 Rh1 C25 C29 129.8(3) . . . . ?
Cl2 Rh1 C25 C29 40.4(3) . . . . ?
C28 Rh1 C25 C26 82.5(3) . . . . ?
C27 Rh1 C25 C26 39.4(3) . . . . ?
C29 Rh1 C25 C26 120.1(4) . . . . ?
P1 Rh1 C25 C26 -27.5(4) . . . . ?
Cl1 Rh1 C25 C26 -110.1(3) . . . . ?
Cl2 Rh1 C25 C26 160.6(2) . . . . ?
C26 Rh1 C25 C30 117.2(5) . . . . ?
C28 Rh1 C25 C30 -160.3(5) . . . . ?
C27 Rh1 C25 C30 156.6(5) . . . . ?
C29 Rh1 C25 C30 -122.7(5) . . . . ?
P1 Rh1 C25 C30 89.7(4) . . . . ?
Cl1 Rh1 C25 C30 7.0(4) . . . . ?
Cl2 Rh1 C25 C30 -82.3(4) . . . . ?
C29 C25 C26 C27 -3.8(5) . . . . ?
C30 C25 C26 C27 177.0(4) . . . . ?
Rh1 C25 C26 C27 -63.9(3) . . . . ?
C29 C25 C26 C31 -174.7(4) . . . . ?
C30 C25 C26 C31 6.2(7) . . . . ?
Rh1 C25 C26 C31 125.3(5) . . . . ?
C29 C25 C26 Rh1 60.0(3) . . . . ?
C30 C25 C26 Rh1 -119.1(4) . . . . ?
C28 Rh1 C26 C25 -77.9(3) . . . . ?
C27 Rh1 C26 C25 -115.3(4) . . . . ?
C29 Rh1 C26 C25 -35.2(3) . . . . ?
P1 Rh1 C26 C25 163.8(2) . . . . ?
Cl1 Rh1 C26 C25 73.6(3) . . . . ?
Cl2 Rh1 C26 C25 -44.9(5) . . . . ?
C28 Rh1 C26 C27 37.4(3) . . . . ?
C29 Rh1 C26 C27 80.1(3) . . . . ?
C25 Rh1 C26 C27 115.3(4) . . . . ?
P1 Rh1 C26 C27 -80.9(2) . . . . ?
Cl1 Rh1 C26 C27 -171.1(2) . . . . ?
Cl2 Rh1 C26 C27 70.4(4) . . . . ?
C28 Rh1 C26 C31 159.3(5) . . . . ?
C27 Rh1 C26 C31 121.9(6) . . . . ?
C29 Rh1 C26 C31 -158.0(5) . . . . ?
C25 Rh1 C26 C31 -122.8(6) . . . . ?
P1 Rh1 C26 C31 41.0(5) . . . . ?
Cl1 Rh1 C26 C31 -49.2(5) . . . . ?
Cl2 Rh1 C26 C31 -167.8(3) . . . . ?
C25 C26 C27 C28 4.4(5) . . . . ?
C31 C26 C27 C28 175.1(4) . . . . ?
Rh1 C26 C27 C28 -60.9(3) . . . . ?
C25 C26 C27 C32 -170.0(4) . . . . ?
C31 C26 C27 C32 0.8(7) . . . . ?
Rh1 C26 C27 C32 124.8(4) . . . . ?
C25 C26 C27 Rh1 65.2(3) . . . . ?
C31 C26 C27 Rh1 -124.0(4) . . . . ?
C26 Rh1 C27 C28 117.7(4) . . . . ?
C29 Rh1 C27 C28 37.8(3) . . . . ?
C25 Rh1 C27 C28 78.9(3) . . . . ?
P1 Rh1 C27 C28 -133.2(2) . . . . ?
Cl1 Rh1 C27 C28 131.5(2) . . . . ?
Cl2 Rh1 C27 C28 -33.7(3) . . . . ?
C28 Rh1 C27 C26 -117.7(4) . . . . ?
C29 Rh1 C27 C26 -79.9(3) . . . . ?
C25 Rh1 C27 C26 -38.8(2) . . . . ?
P1 Rh1 C27 C26 109.1(2) . . . . ?
Cl1 Rh1 C27 C26 13.8(3) . . . . ?
Cl2 Rh1 C27 C26 -151.4(2) . . . . ?
C26 Rh1 C27 C32 -120.4(6) . . . . ?
C28 Rh1 C27 C32 121.9(6) . . . . ?
C29 Rh1 C27 C32 159.6(5) . . . . ?
C25 Rh1 C27 C32 -159.2(5) . . . . ?
P1 Rh1 C27 C32 -11.4(5) . . . . ?
Cl1 Rh1 C27 C32 -106.7(5) . . . . ?
Cl2 Rh1 C27 C32 88.2(5) . . . . ?
C26 C27 C28 C29 -3.3(5) . . . . ?
C32 C27 C28 C29 171.0(4) . . . . ?
Rh1 C27 C28 C29 -63.4(3) . . . . ?
C26 C27 C28 C33 -176.2(4) . . . . ?
C32 C27 C28 C33 -1.9(7) . . . . ?
Rh1 C27 C28 C33 123.7(5) . . . . ?
C26 C27 C28 Rh1 60.1(3) . . . . ?
C32 C27 C28 Rh1 -125.6(4) . . . . ?
C26 Rh1 C28 C27 -38.2(3) . . . . ?
C29 Rh1 C28 C27 -117.4(4) . . . . ?
C25 Rh1 C28 C27 -81.2(3) . . . . ?
P1 Rh1 C28 C27 59.1(3) . . . . ?
Cl1 Rh1 C28 C27 -107.1(3) . . . . ?
Cl2 Rh1 C28 C27 154.3(2) . . . . ?
C26 Rh1 C28 C29 79.2(3) . . . . ?
C27 Rh1 C28 C29 117.4(4) . . . . ?
C25 Rh1 C28 C29 36.1(2) . . . . ?
P1 Rh1 C28 C29 176.4(2) . . . . ?
Cl1 Rh1 C28 C29 10.2(4) . . . . ?
Cl2 Rh1 C28 C29 -88.3(2) . . . . ?
C26 Rh1 C28 C33 -159.6(5) . . . . ?
C27 Rh1 C28 C33 -121.4(6) . . . . ?
C29 Rh1 C28 C33 121.2(6) . . . . ?
C25 Rh1 C28 C33 157.4(5) . . . . ?
P1 Rh1 C28 C33 -62.3(5) . . . . ?
Cl1 Rh1 C28 C33 131.5(4) . . . . ?
Cl2 Rh1 C28 C33 32.9(5) . . . . ?
C26 C25 C29 C28 1.8(5) . . . . ?
C30 C25 C29 C28 -179.1(4) . . . . ?
Rh1 C25 C29 C28 59.7(3) . . . . ?
C26 C25 C29 C34 -179.3(4) . . . . ?
C30 C25 C29 C34 -0.2(8) . . . . ?
Rh1 C25 C29 C34 -121.4(5) . . . . ?
C26 C25 C29 Rh1 -57.9(3) . . . . ?
C30 C25 C29 Rh1 121.2(5) . . . . ?
C27 C28 C29 C25 0.9(5) . . . . ?
C33 C28 C29 C25 174.0(4) . . . . ?
Rh1 C28 C29 C25 -61.4(3) . . . . ?
C27 C28 C29 C34 -178.0(4) . . . . ?
C33 C28 C29 C34 -5.0(7) . . . . ?
Rh1 C28 C29 C34 119.7(5) . . . . ?
C27 C28 C29 Rh1 62.3(3) . . . . ?
C33 C28 C29 Rh1 -124.7(5) . . . . ?
C26 Rh1 C29 C25 36.9(3) . . . . ?
C28 Rh1 C29 C25 118.5(4) . . . . ?
C27 Rh1 C29 C25 80.7(3) . . . . ?
P1 Rh1 C29 C25 109.2(4) . . . . ?
Cl1 Rh1 C29 C25 -56.0(3) . . . . ?
Cl2 Rh1 C29 C25 -147.0(3) . . . . ?
C26 Rh1 C29 C28 -81.7(3) . . . . ?
C27 Rh1 C29 C28 -37.8(3) . . . . ?
C25 Rh1 C29 C28 -118.5(4) . . . . ?
P1 Rh1 C29 C28 -9.3(5) . . . . ?
Cl1 Rh1 C29 C28 -174.5(2) . . . . ?
Cl2 Rh1 C29 C28 94.5(2) . . . . ?
C26 Rh1 C29 C34 159.4(5) . . . . ?
C28 Rh1 C29 C34 -118.9(5) . . . . ?
C27 Rh1 C29 C34 -156.8(5) . . . . ?
C25 Rh1 C29 C34 122.5(6) . . . . ?
P1 Rh1 C29 C34 -128.2(4) . . . . ?
Cl1 Rh1 C29 C34 66.5(5) . . . . ?
Cl2 Rh1 C29 C34 -24.4(4) . . . . ?
C43 O41 C42 C43 -71(3) 3_667 . . . ?
C43 O41 C42 C42 -32.3(17) 3_667 . . 3_667 ?
O41 C42 C43 O41 83(3) . . . 3_667 ?
C43 C42 C43 O41 40(2) 3_667 . . 3_667 ?
C42 C42 C43 O41 40(2) 3_667 . . 3_667 ?
O41 C42 C43 C42 42(2) . . . 3_667 ?
C43 C42 C43 C42 0.000(2) 3_667 . . 3_667 ?
